data_2230491
loop_
_publ_author_name
'Shakuntala, K.'
'Foro, Sabine'
'Gowda, B. Thimme'

_publ_section_title
;
 4-Chloro-<i>N</i>-(2,4-dimethylphenyl)benzenesulfonamide
;
_journal_coeditor_code SJ5151
_journal_issue 6
_journal_name_full 'Acta Crystallographica Section E'
_journal_page_first o1536
_journal_paper_doi 10.1107/S160053681101960X
_journal_volume 67
_journal_year 2011
_chemical_formula_iupac 'C14 H14 Cl N O2 S'
_chemical_formula_moiety 'C14 H14 Cl N O2 S'
_chemical_formula_sum 'C14 H14 Cl N O2 S'
_chemical_formula_weight 295.77
_chemical_name_systematic
;
4-Chloro-<i>N</i>-(2,4-dimethylphenyl)benzenesulfonamide
;
_space_group_IT_number 14
_symmetry_cell_setting monoclinic
_symmetry_space_group_name_Hall '-P 2yn'
_symmetry_space_group_name_H-M 'P 1 21/n 1'
_atom_sites_solution_hydrogens geom
_atom_sites_solution_primary direct
_atom_sites_solution_secondary difmap
_audit_creation_method SHELXL-97
_cell_angle_alpha 90.00
_cell_angle_beta 90.512(8)
_cell_angle_gamma 90.00
_cell_formula_units_Z 4
_cell_length_a 8.0493(7)
_cell_length_b 11.4980(9)
_cell_length_c 15.5050(10)
_cell_measurement_reflns_used 2311
_cell_measurement_temperature 293(2)
_cell_measurement_theta_max 27.78
_cell_measurement_theta_min 2.60
_cell_volume 1434.94(19)
_computing_cell_refinement
;
CrysAlis RED (Oxford Diffraction, 2009)
;
_computing_data_collection
;
CrysAlis CCD (Oxford Diffraction, 2009)
;
_computing_data_reduction
;
CrysAlis RED (Oxford Diffraction, 2009)
;
_computing_molecular_graphics 'PLATON (Spek, 2009)'
_computing_publication_material 'SHELXL97 (Sheldrick, 2008)'
_computing_structure_refinement 'SHELXL97 (Sheldrick, 2008)'
_computing_structure_solution 'SHELXS97 (Sheldrick, 2008)'
_diffrn_ambient_temperature 293(2)
_diffrn_measured_fraction_theta_full 0.998
_diffrn_measured_fraction_theta_max 0.998
_diffrn_measurement_device_type
;
Oxford Diffraction Xcalibur diffractometer
with a Sapphire CCD detector
;
_diffrn_measurement_method \w
_diffrn_radiation_monochromator graphite
_diffrn_radiation_source 'fine-focus sealed tube'
_diffrn_radiation_type MoK\a
_diffrn_radiation_wavelength 0.71073
_diffrn_reflns_av_R_equivalents 0.0120
_diffrn_reflns_av_sigmaI/netI 0.0187
_diffrn_reflns_limit_h_max 9
_diffrn_reflns_limit_h_min -10
_diffrn_reflns_limit_k_max 14
_diffrn_reflns_limit_k_min -10
_diffrn_reflns_limit_l_max 11
_diffrn_reflns_limit_l_min -19
_diffrn_reflns_number 5316
_diffrn_reflns_theta_full 26.37
_diffrn_reflns_theta_max 26.37
_diffrn_reflns_theta_min 2.63
_diffrn_standards_number 0
_exptl_absorpt_coefficient_mu 0.408
_exptl_absorpt_correction_T_max 0.8603
_exptl_absorpt_correction_T_min 0.8538
_exptl_absorpt_correction_type multi-scan
_exptl_absorpt_process_details
;
(CrysAlis RED; Oxford Diffraction, 2009)
;
_exptl_crystal_colour colourless
_exptl_crystal_density_diffrn 1.369
_exptl_crystal_density_method 'not measured'
_exptl_crystal_description prism
_exptl_crystal_F_000 616
_exptl_crystal_size_max 0.40
_exptl_crystal_size_mid 0.38
_exptl_crystal_size_min 0.38
_refine_diff_density_max 0.209
_refine_diff_density_min -0.277
_refine_ls_extinction_coef 0.019(2)
_refine_ls_extinction_expression Fc^*^=kFc[1+0.001xFc^2^\l^3^/sin(2\q)]^-1/4^
_refine_ls_extinction_method 'SHELXL97 (Sheldrick, 2008)'
_refine_ls_goodness_of_fit_ref 1.041
_refine_ls_hydrogen_treatment mixed
_refine_ls_matrix_type full
_refine_ls_number_parameters 188
_refine_ls_number_reflns 2920
_refine_ls_number_restraints 3
_refine_ls_restrained_S_all 1.044
_refine_ls_R_factor_all 0.0498
_refine_ls_R_factor_gt 0.0369
_refine_ls_shift/su_max 0.001
_refine_ls_shift/su_mean 0.000
_refine_ls_structure_factor_coef Fsqd
_refine_ls_weighting_details 'calc w=1/[\s^2^(Fo^2^)+(0.0596P)^2^+0.3400P] where P=(Fo^2^+2Fc^2^)/3'
_refine_ls_weighting_scheme calc
_refine_ls_wR_factor_gt 0.1027
_refine_ls_wR_factor_ref 0.1100
_reflns_number_gt 2299
_reflns_number_total 2920
_reflns_threshold_expression I>2\s(I)
_cod_data_source_file sj5151.cif
_cod_data_source_block I
_cod_original_sg_symbol_H-M 'P 21/n'
_cod_database_code 2230491
_cod_database_fobs_code 2230491

loop_
_symmetry_equiv_pos_as_xyz
'x, y, z'
'-x+1/2, y+1/2, -z+1/2'
'-x, -y, -z'
'x-1/2, -y-1/2, z-1/2'

loop_
_atom_site_type_symbol
_atom_site_label
_atom_site_fract_x
_atom_site_fract_y
_atom_site_fract_z
_atom_site_U_iso_or_equiv
_atom_site_adp_type
_atom_site_calc_flag
_atom_site_refinement_flags
_atom_site_occupancy
_atom_site_symmetry_multiplicity
_atom_site_disorder_assembly
_atom_site_disorder_group
C C1 0.0604(2) 0.32592(15) 0.64405(11) 0.0432(4) Uani d . 1 1 A .
C C2 0.1241(3) 0.24160(19) 0.69852(14) 0.0618(6) Uani d . 1 1 . .
H H2 0.2380 0.2366 0.7085 0.074 Uiso calc R 1 1 . .
C C3 0.0167(4) 0.1645(2) 0.73809(15) 0.0796(7) Uani d U 1 1 A .
H H3 0.0575 0.1067 0.7745 0.096 Uiso calc R 1 1 . .
C C4 -0.1506(4) 0.1748(2) 0.72276(14) 0.0746(7) Uani d DU 1 1 . .
C C5 -0.2145(3) 0.2570(2) 0.66818(15) 0.0679(6) Uani d . 1 1 A .
H H5 -0.3284 0.2615 0.6583 0.082 Uiso calc R 1 1 . .
C C6 -0.1083(2) 0.33272(18) 0.62807(13) 0.0535(5) Uani d . 1 1 . .
H H6 -0.1499 0.3885 0.5902 0.064 Uiso calc R 1 1 A .
C C7 0.3261(2) 0.29199(15) 0.47078(11) 0.0388(4) Uani d . 1 1 . .
C C8 0.2602(2) 0.18976(17) 0.43790(12) 0.0467(4) Uani d . 1 1 . .
C C9 0.3707(2) 0.10523(17) 0.40995(14) 0.0533(5) Uani d . 1 1 . .
H H9 0.3280 0.0361 0.3878 0.064 Uiso calc R 1 1 . .
C C10 0.5409(2) 0.11919(19) 0.41361(13) 0.0515(5) Uani d . 1 1 . .
C C11 0.6010(2) 0.2211(2) 0.44796(14) 0.0581(5) Uani d . 1 1 . .
H H11 0.7152 0.2320 0.4527 0.070 Uiso calc R 1 1 . .
C C12 0.4960(2) 0.30731(18) 0.47550(13) 0.0508(5) Uani d . 1 1 . .
H H12 0.5395 0.3763 0.4974 0.061 Uiso calc R 1 1 . .
C C13 0.0765(2) 0.1693(2) 0.43064(19) 0.0756(7) Uani d . 1 1 . .
H H13A 0.0278 0.2267 0.3932 0.091 Uiso calc R 1 1 . .
H H13B 0.0276 0.1748 0.4867 0.091 Uiso calc R 1 1 . .
H H13C 0.0564 0.0932 0.4073 0.091 Uiso calc R 1 1 . .
C C14 0.6541(3) 0.0252(2) 0.37959(17) 0.0733(7) Uani d . 1 1 . .
H H14A 0.6704 0.0365 0.3189 0.088 Uiso calc R 1 1 . .
H H14B 0.6044 -0.0495 0.3891 0.088 Uiso calc R 1 1 . .
H H14C 0.7593 0.0290 0.4091 0.088 Uiso calc R 1 1 . .
N N1 0.22067(18) 0.38712(14) 0.49490(10) 0.0422(4) Uani d D 1 1 A .
H H1N 0.135(2) 0.3982(17) 0.4655(12) 0.051 Uiso d D 1 1 . .
O O1 0.34964(17) 0.42218(13) 0.63764(9) 0.0598(4) Uani d . 1 1 A .
O O2 0.10520(16) 0.53494(11) 0.58902(9) 0.0535(4) Uani d . 1 1 A .
Cl Cl1A -0.3124(18) 0.0933(11) 0.7734(2) 0.086(2) Uani d PD 0.59(3) 1 A 1
Cl Cl1B -0.241(3) 0.0629(10) 0.7776(4) 0.089(3) Uani d PD 0.41(3) 1 A 2
S S1 0.19347(5) 0.42678(4) 0.59428(3) 0.04223(16) Uani d . 1 1 . .

loop_
_atom_site_aniso_label
_atom_site_aniso_U_11
_atom_site_aniso_U_22
_atom_site_aniso_U_33
_atom_site_aniso_U_12
_atom_site_aniso_U_13
_atom_site_aniso_U_23
C1 0.0585(11) 0.0365(9) 0.0347(9) 0.0036(8) 0.0073(8) -0.0025(7)
C2 0.0819(15) 0.0539(12) 0.0495(12) 0.0129(11) 0.0006(10) 0.0053(10)
C3 0.1420(18) 0.0483(13) 0.0485(12) -0.0011(15) 0.0017(14) 0.0120(10)
C4 0.1281(16) 0.0603(14) 0.0356(11) -0.0405(15) 0.0183(12) -0.0085(10)
C5 0.0748(15) 0.0753(15) 0.0539(13) -0.0250(12) 0.0108(11) -0.0042(12)
C6 0.0553(11) 0.0544(12) 0.0508(11) -0.0032(9) 0.0047(9) 0.0063(9)
C7 0.0369(8) 0.0433(10) 0.0363(9) 0.0056(7) 0.0035(7) 0.0014(7)
C8 0.0362(9) 0.0505(11) 0.0533(11) 0.0013(8) 0.0010(8) -0.0058(9)
C9 0.0505(11) 0.0487(11) 0.0609(13) 0.0032(9) 0.0015(9) -0.0143(9)
C10 0.0457(10) 0.0594(12) 0.0495(11) 0.0153(9) 0.0033(8) -0.0033(9)
C11 0.0338(9) 0.0745(15) 0.0662(13) 0.0062(9) 0.0009(9) -0.0114(11)
C12 0.0382(9) 0.0549(11) 0.0592(12) -0.0031(8) 0.0032(8) -0.0103(10)
C13 0.0415(11) 0.0741(16) 0.111(2) -0.0044(10) 0.0007(12) -0.0314(15)
C14 0.0639(13) 0.0792(17) 0.0769(16) 0.0278(12) 0.0067(11) -0.0135(13)
N1 0.0404(8) 0.0463(8) 0.0400(8) 0.0099(7) 0.0027(6) 0.0002(7)
O1 0.0516(8) 0.0712(10) 0.0565(9) 0.0007(7) -0.0053(6) -0.0125(7)
O2 0.0587(8) 0.0366(7) 0.0655(9) 0.0055(6) 0.0118(7) -0.0034(6)
Cl1A 0.123(4) 0.088(3) 0.0468(7) -0.057(3) 0.0104(13) 0.0026(10)
Cl1B 0.135(7) 0.076(2) 0.0556(12) -0.045(3) 0.015(2) 0.0044(13)
S1 0.0442(3) 0.0389(3) 0.0437(3) 0.00330(18) 0.00397(18) -0.00408(19)

loop_
_atom_type_symbol
_atom_type_description
_atom_type_scat_dispersion_real
_atom_type_scat_dispersion_imag
_atom_type_scat_source
C C 0.0033 0.0016 'International Tables Vol C Tables 4.2.6.8 and 6.1.1.4'
H H 0.0000 0.0000 'International Tables Vol C Tables 4.2.6.8 and 6.1.1.4'
N N 0.0061 0.0033 'International Tables Vol C Tables 4.2.6.8 and 6.1.1.4'
O O 0.0106 0.0060 'International Tables Vol C Tables 4.2.6.8 and 6.1.1.4'
Cl Cl 0.1484 0.1585 'International Tables Vol C Tables 4.2.6.8 and 6.1.1.4'
S S 0.1246 0.1234 'International Tables Vol C Tables 4.2.6.8 and 6.1.1.4'

loop_
_geom_angle_atom_site_label_1
_geom_angle_atom_site_label_2
_geom_angle_atom_site_label_3
_geom_angle_site_symmetry_1
_geom_angle_site_symmetry_3
_geom_angle
_geom_angle_publ_flag
C6 C1 C2 . . 120.59(19) ?
C6 C1 S1 . . 119.02(14) ?
C2 C1 S1 . . 120.39(16) ?
C1 C2 C3 . . 119.3(2) ?
C1 C2 H2 . . 120.3 ?
C3 C2 H2 . . 120.3 ?
C4 C3 C2 . . 118.9(2) ?
C4 C3 H3 . . 120.5 ?
C2 C3 H3 . . 120.5 ?
C5 C4 C3 . . 122.1(2) ?
C5 C4 Cl1B . . 131.9(10) ?
C3 C4 Cl1B . . 105.8(10) ?
C5 C4 Cl1A . . 111.2(6) ?
C3 C4 Cl1A . . 126.6(6) ?
Cl1B C4 Cl1A . . 22.0(4) ?
C4 C5 C6 . . 119.1(2) ?
C4 C5 H5 . . 120.4 ?
C6 C5 H5 . . 120.4 ?
C5 C6 C1 . . 119.9(2) ?
C5 C6 H6 . . 120.1 ?
C1 C6 H6 . . 120.1 ?
C12 C7 C8 . . 120.24(16) ?
C12 C7 N1 . . 118.46(16) ?
C8 C7 N1 . . 121.16(15) ?
C7 C8 C9 . . 117.70(16) ?
C7 C8 C13 . . 122.31(17) ?
C9 C8 C13 . . 119.98(18) ?
C10 C9 C8 . . 122.93(19) ?
C10 C9 H9 . . 118.5 ?
C8 C9 H9 . . 118.5 ?
C11 C10 C9 . . 117.48(17) ?
C11 C10 C14 . . 122.26(19) ?
C9 C10 C14 . . 120.3(2) ?
C12 C11 C10 . . 121.37(17) ?
C12 C11 H11 . . 119.3 ?
C10 C11 H11 . . 119.3 ?
C11 C12 C7 . . 120.26(18) ?
C11 C12 H12 . . 119.9 ?
C7 C12 H12 . . 119.9 ?
C8 C13 H13A . . 109.5 ?
C8 C13 H13B . . 109.5 ?
H13A C13 H13B . . 109.5 ?
C8 C13 H13C . . 109.5 ?
H13A C13 H13C . . 109.5 ?
H13B C13 H13C . . 109.5 ?
C10 C14 H14A . . 109.5 ?
C10 C14 H14B . . 109.5 ?
H14A C14 H14B . . 109.5 ?
C10 C14 H14C . . 109.5 ?
H14A C14 H14C . . 109.5 ?
H14B C14 H14C . . 109.5 ?
C7 N1 S1 . . 123.10(12) ?
C7 N1 H1N . . 117.4(14) ?
S1 N1 H1N . . 111.2(14) ?
O1 S1 O2 . . 119.66(9) ?
O1 S1 N1 . . 108.20(8) ?
O2 S1 N1 . . 105.10(8) ?
O1 S1 C1 . . 107.88(9) ?
O2 S1 C1 . . 107.04(8) ?
N1 S1 C1 . . 108.58(8) ?

loop_
_geom_bond_atom_site_label_1
_geom_bond_atom_site_label_2
_geom_bond_site_symmetry_2
_geom_bond_distance
_geom_bond_publ_flag
C1 C6 . 1.380(3) ?
C1 C2 . 1.382(3) ?
C1 S1 . 1.7613(18) ?
C2 C3 . 1.385(3) ?
C2 H2 . 0.9300 ?
C3 C4 . 1.371(4) ?
C3 H3 . 0.9300 ?
C4 C5 . 1.366(4) ?
C4 Cl1B . 1.710(5) ?
C4 Cl1A . 1.792(5) ?
C5 C6 . 1.373(3) ?
C5 H5 . 0.9300 ?
C6 H6 . 0.9300 ?
C7 C12 . 1.380(2) ?
C7 C8 . 1.385(3) ?
C7 N1 . 1.436(2) ?
C8 C9 . 1.389(3) ?
C8 C13 . 1.501(3) ?
C9 C10 . 1.380(3) ?
C9 H9 . 0.9300 ?
C10 C11 . 1.374(3) ?
C10 C14 . 1.511(3) ?
C11 C12 . 1.373(3) ?
C11 H11 . 0.9300 ?
C12 H12 . 0.9300 ?
C13 H13A . 0.9600 ?
C13 H13B . 0.9600 ?
C13 H13C . 0.9600 ?
C14 H14A . 0.9600 ?
C14 H14B . 0.9600 ?
C14 H14C . 0.9600 ?
N1 S1 . 1.6236(16) ?
N1 H1N . 0.831(15) ?
O1 S1 . 1.4212(15) ?
O2 S1 . 1.4343(13) ?

loop_
_geom_hbond_atom_site_label_D
_geom_hbond_atom_site_label_H
_geom_hbond_atom_site_label_A
_geom_hbond_site_symmetry_A
_geom_hbond_distance_DH
_geom_hbond_distance_HA
_geom_hbond_distance_DA
_geom_hbond_angle_DHA
N1 H1N O2 3_566 0.831(15) 2.242(16) 3.052(2) 165.1(19)

loop_
_geom_torsion_atom_site_label_1
_geom_torsion_atom_site_label_2
_geom_torsion_atom_site_label_3
_geom_torsion_atom_site_label_4
_geom_torsion_site_symmetry_1
_geom_torsion_site_symmetry_2
_geom_torsion_site_symmetry_3
_geom_torsion_site_symmetry_4
_geom_torsion
_geom_torsion_publ_flag
C6 C1 C2 C3 . . . . -0.9(3) ?
S1 C1 C2 C3 . . . . 178.87(16) ?
C1 C2 C3 C4 . . . . -0.7(3) ?
C2 C3 C4 C5 . . . . 1.5(4) ?
C2 C3 C4 Cl1B . . . . 177.4(3) ?
C2 C3 C4 Cl1A . . . . -174.5(4) ?
C3 C4 C5 C6 . . . . -0.8(4) ?
Cl1B C4 C5 C6 . . . . -175.4(4) ?
Cl1A C4 C5 C6 . . . . 175.7(3) ?
C4 C5 C6 C1 . . . . -0.8(3) ?
C2 C1 C6 C5 . . . . 1.6(3) ?
S1 C1 C6 C5 . . . . -178.15(16) ?
C12 C7 C8 C9 . . . . -0.4(3) ?
N1 C7 C8 C9 . . . . 175.19(17) ?
C12 C7 C8 C13 . . . . -179.4(2) ?
N1 C7 C8 C13 . . . . -3.9(3) ?
C7 C8 C9 C10 . . . . -0.1(3) ?
C13 C8 C9 C10 . . . . 179.0(2) ?
C8 C9 C10 C11 . . . . 1.1(3) ?
C8 C9 C10 C14 . . . . -178.1(2) ?
C9 C10 C11 C12 . . . . -1.7(3) ?
C14 C10 C11 C12 . . . . 177.5(2) ?
C10 C11 C12 C7 . . . . 1.4(3) ?
C8 C7 C12 C11 . . . . -0.3(3) ?
N1 C7 C12 C11 . . . . -175.95(18) ?
C12 C7 N1 S1 . . . . -73.9(2) ?
C8 C7 N1 S1 . . . . 110.48(18) ?
C7 N1 S1 O1 . . . . 41.30(16) ?
C7 N1 S1 O2 . . . . 170.21(14) ?
C7 N1 S1 C1 . . . . -75.53(16) ?
C6 C1 S1 O1 . . . . 164.67(15) ?
C2 C1 S1 O1 . . . . -15.08(18) ?
C6 C1 S1 O2 . . . . 34.68(17) ?
C2 C1 S1 O2 . . . . -145.06(16) ?
C6 C1 S1 N1 . . . . -78.29(16) ?
C2 C1 S1 N1 . . . . 101.96(16) ?
